data_1506880
loop_
_publ_author_name
'Wu, Zong-Quan'
'Jiang, Xi-Kui'
'Zhu, Shi-Zheng'
'Li, Zhan-Ting'

_publ_section_title
;
 Hydrogen bond-induced rigid oligoanthranilamide ribbons that are planar
 and straight.
;
_journal_issue 2
_journal_name_full 'Organic letters'
_journal_page_first 229
_journal_page_last 232
_journal_paper_doi 10.1021/ol036108b
_journal_volume 6
_journal_year 2004
_chemical_formula_sum 'C16 H20 N2 O6'
_chemical_formula_weight 336.34
_chemical_name_systematic
; 
 ? 
;
_space_group_IT_number 2
_symmetry_cell_setting triclinic
_symmetry_space_group_name_Hall '-P 1'
_symmetry_space_group_name_H-M 'P -1'
_atom_sites_solution_hydrogens geom
_atom_sites_solution_primary direct
_atom_sites_solution_secondary difmap
_audit_creation_method SHELXL-97
_cell_angle_alpha 91.590(5)
_cell_angle_beta 96.686(5)
_cell_angle_gamma 105.419(4)
_cell_formula_units_Z 1
_cell_length_a 4.9720(13)
_cell_length_b 8.259(2)
_cell_length_c 10.597(3)
_cell_measurement_reflns_used 536
_cell_measurement_temperature 293(2)
_cell_measurement_theta_max 44.333
_cell_measurement_theta_min 5.126
_cell_volume 415.85(19)
_computing_cell_refinement 'Bruker SMART'
_computing_data_collection 'Bruker SMART'
_computing_data_reduction 'Bruker SHELXTL'
_computing_molecular_graphics 'Bruker SHELXTL'
_computing_publication_material 'Bruker SHELXTL'
_computing_structure_refinement 'SHELXL-97 (Sheldrick, 1997)'
_computing_structure_solution 'SHELXS-97 (Sheldrick, 1990)'
_diffrn_ambient_temperature 293(2)
_diffrn_measured_fraction_theta_full 0.897
_diffrn_measured_fraction_theta_max 0.897
_diffrn_measurement_device_type 'CCD area detector'
_diffrn_measurement_method 'phi and omega scans'
_diffrn_radiation_monochromator graphite
_diffrn_radiation_source 'fine-focus sealed tube'
_diffrn_radiation_type MoK\a
_diffrn_radiation_wavelength 0.71073
_diffrn_reflns_av_R_equivalents 0.0631
_diffrn_reflns_av_sigmaI/netI 0.0796
_diffrn_reflns_limit_h_max 6
_diffrn_reflns_limit_h_min -6
_diffrn_reflns_limit_k_max 10
_diffrn_reflns_limit_k_min -10
_diffrn_reflns_limit_l_max 13
_diffrn_reflns_limit_l_min -5
_diffrn_reflns_number 2533
_diffrn_reflns_theta_full 28.23
_diffrn_reflns_theta_max 28.23
_diffrn_reflns_theta_min 1.94
_exptl_absorpt_coefficient_mu 0.104
_exptl_absorpt_correction_T_max 1.00000
_exptl_absorpt_correction_T_min 0.14937
_exptl_absorpt_correction_type sadabs
_exptl_crystal_colour colorless
_exptl_crystal_density_diffrn 1.343
_exptl_crystal_density_method 'not measured'
_exptl_crystal_F_000 178
_exptl_crystal_size_max 0.385
_exptl_crystal_size_mid 0.302
_exptl_crystal_size_min 0.135
_refine_diff_density_max 0.378
_refine_diff_density_min -0.295
_refine_diff_density_rms 0.049
_refine_ls_extinction_method none
_refine_ls_goodness_of_fit_ref 0.908
_refine_ls_hydrogen_treatment mixed
_refine_ls_matrix_type full
_refine_ls_number_parameters 119
_refine_ls_number_reflns 1848
_refine_ls_number_restraints 0
_refine_ls_restrained_S_all 0.908
_refine_ls_R_factor_all 0.1196
_refine_ls_R_factor_gt 0.0667
_refine_ls_shift/su_max 0.004
_refine_ls_shift/su_mean 0.000
_refine_ls_structure_factor_coef Fsqd
_refine_ls_weighting_details 'calc w=1/[\s^2^(Fo^2^)+(0.0959P)^2^+0.0000P] where P=(Fo^2^+2Fc^2^)/3'
_refine_ls_weighting_scheme calc
_refine_ls_wR_factor_gt 0.1720
_refine_ls_wR_factor_ref 0.1937
_reflns_number_gt 898
_reflns_number_total 1848
_reflns_threshold_expression >2sigma(I)
_cod_data_source_file ol036108bsi20031028_092729.cif
_cod_data_source_block cd23305
_cod_depositor_comments
;
The following automatic conversions were performed:

'_symmetry_cell_setting' value 'Triclinic' changed to 'triclinic'
according to /home/saulius/struct/CIF-dictionaries/cif_core.dic
dictionary named 'cif_core.dic' version 2.4.1 from 2010-06-29.

Automatic conversion script
Id: cif_fix_values 1715 2011-07-08 13:25:40Z adriana 
;
_cod_original_cell_volume 415.87(19)
_cod_original_sg_symbol_H-M P-1
_cod_database_code 1506880

loop_
_symmetry_equiv_pos_as_xyz
'x, y, z'
'-x, -y, -z'

loop_
_atom_site_label
_atom_site_type_symbol
_atom_site_fract_x
_atom_site_fract_y
_atom_site_fract_z
_atom_site_U_iso_or_equiv
_atom_site_adp_type
_atom_site_occupancy
_atom_site_symmetry_multiplicity
_atom_site_calc_flag
_atom_site_refinement_flags
O1 O 0.2540(4) 0.7800(3) 0.2092(2) 0.0759(8) Uani 1 1 d .
O2 O 0.6989(4) 0.7671(3) 0.6462(2) 0.0672(7) Uani 1 1 d .
O3 O 0.5074(4) 0.5840(3) 0.7799(2) 0.0879(8) Uani 1 1 d .
N1 N 0.4164(5) 0.7629(3) 0.4166(2) 0.0534(7) Uani 1 1 d .
C1 C 0.0429(5) 0.4465(3) 0.6208(3) 0.0469(7) Uani 1 1 d .
C2 C 0.2470(5) 0.5768(3) 0.5805(2) 0.0434(7) Uani 1 1 d .
C3 C 0.2067(5) 0.6320(3) 0.4573(3) 0.0450(7) Uani 1 1 d .
C4 C 0.5072(6) 0.6556(4) 0.6690(3) 0.0527(7) Uani 1 1 d .
C5 C 0.4360(6) 0.8248(3) 0.2993(3) 0.0530(8) Uani 1 1 d .
C6 C 0.7073(6) 0.9551(4) 0.2901(3) 0.0666(9) Uani 1 1 d .
H6A H 0.8489 0.9005 0.2737 0.100 Uiso 1 1 calc R
H6B H 0.7665 1.0226 0.3687 0.100 Uiso 1 1 calc R
H6C H 0.6802 1.0257 0.2219 0.100 Uiso 1 1 calc R
C7 C 0.7633(7) 0.6423(5) 0.8755(4) 0.0941(13) Uani 1 1 d .
H7A H 0.7852 0.5512 0.9281 0.113 Uiso 1 1 calc R
H7B H 0.9296 0.6795 0.8329 0.113 Uiso 1 1 calc R
C8 C 0.7280(9) 0.7774(6) 0.9514(4) 0.1180(15) Uani 1 1 d .
H8A H 0.7253 0.8709 0.8999 0.177 Uiso 1 1 calc R
H8B H 0.8810 0.8107 1.0192 0.177 Uiso 1 1 calc R
H8C H 0.5537 0.7421 0.9866 0.177 Uiso 1 1 calc R
H1 H 0.071(6) 0.404(3) 0.701(3) 0.064(9) Uiso 1 1 d .
H2 H 0.556(6) 0.799(3) 0.484(3) 0.065(9) Uiso 1 1 d .

loop_
_atom_site_aniso_label
_atom_site_aniso_U_11
_atom_site_aniso_U_22
_atom_site_aniso_U_33
_atom_site_aniso_U_23
_atom_site_aniso_U_13
_atom_site_aniso_U_12
O1 0.0535(13) 0.0923(16) 0.0679(15) 0.0165(12) -0.0046(11) -0.0006(11)
O2 0.0392(11) 0.0710(13) 0.0721(14) -0.0012(11) -0.0063(9) -0.0124(10)
O3 0.0566(14) 0.1091(19) 0.0661(15) 0.0063(13) -0.0224(11) -0.0202(12)
N1 0.0358(13) 0.0566(15) 0.0575(16) -0.0002(12) -0.0011(11) -0.0017(11)
C1 0.0357(14) 0.0512(16) 0.0493(18) -0.0014(14) -0.0016(12) 0.0074(12)
C2 0.0314(13) 0.0462(15) 0.0486(16) -0.0052(12) -0.0010(11) 0.0071(12)
C3 0.0303(13) 0.0420(14) 0.0586(17) -0.0050(12) 0.0024(11) 0.0046(11)
C4 0.0367(15) 0.0600(17) 0.0533(18) -0.0063(14) -0.0045(12) 0.0045(13)
C5 0.0385(15) 0.0528(17) 0.067(2) 0.0013(15) 0.0075(14) 0.0108(13)
C6 0.0499(17) 0.0642(19) 0.081(2) 0.0101(17) 0.0140(15) 0.0050(15)
C7 0.071(2) 0.105(3) 0.084(3) -0.005(2) -0.015(2) -0.003(2)
C8 0.100(3) 0.143(4) 0.099(3) -0.023(3) -0.002(2) 0.021(3)

loop_
_atom_type_symbol
_atom_type_description
_atom_type_scat_dispersion_real
_atom_type_scat_dispersion_imag
_atom_type_scat_source
C C 0.0033 0.0016 'International Tables Vol C Tables 4.2.6.8 and 6.1.1.4'
H H 0.0000 0.0000 'International Tables Vol C Tables 4.2.6.8 and 6.1.1.4'
N N 0.0061 0.0033 'International Tables Vol C Tables 4.2.6.8 and 6.1.1.4'
O O 0.0106 0.0060 'International Tables Vol C Tables 4.2.6.8 and 6.1.1.4'

loop_
_geom_angle_atom_site_label_1
_geom_angle_atom_site_label_2
_geom_angle_atom_site_label_3
_geom_angle
_geom_angle_site_symmetry_1
_geom_angle_site_symmetry_3
C4 O3 C7 118.1(2) . .
C5 N1 C3 129.6(2) . .
C5 N1 H2 122.9(18) . .
C3 N1 H2 107.3(18) . .
C2 C1 C3 121.9(3) . 2_566
C2 C1 H1 120.8(17) . .
C3 C1 H1 117.3(17) 2_566 .
C1 C2 C3 119.8(2) . .
C1 C2 C4 119.1(3) . .
C3 C2 C4 121.1(2) . .
C1 C3 C2 118.3(2) 2_566 .
C1 C3 N1 122.3(3) 2_566 .
C2 C3 N1 119.5(2) . .
O2 C4 O3 122.2(3) . .
O2 C4 C2 125.9(3) . .
O3 C4 C2 111.9(3) . .
O1 C5 N1 124.0(3) . .
O1 C5 C6 122.1(3) . .
N1 C5 C6 113.8(3) . .
C5 C6 H6A 109.5 . .
C5 C6 H6B 109.5 . .
H6A C6 H6B 109.5 . .
C5 C6 H6C 109.5 . .
H6A C6 H6C 109.5 . .
H6B C6 H6C 109.5 . .
C8 C7 O3 107.4(3) . .
C8 C7 H7A 110.2 . .
O3 C7 H7A 110.2 . .
C8 C7 H7B 110.2 . .
O3 C7 H7B 110.2 . .
H7A C7 H7B 108.5 . .
C7 C8 H8A 109.5 . .
C7 C8 H8B 109.5 . .
H8A C8 H8B 109.5 . .
C7 C8 H8C 109.5 . .
H8A C8 H8C 109.5 . .
H8B C8 H8C 109.5 . .

loop_
_geom_bond_atom_site_label_1
_geom_bond_atom_site_label_2
_geom_bond_distance
_geom_bond_site_symmetry_2
O1 C5 1.211(3) .
O2 C4 1.189(3) .
O3 C4 1.331(4) .
O3 C7 1.491(4) .
N1 C5 1.362(4) .
N1 C3 1.405(3) .
N1 H2 0.92(3) .
C1 C2 1.384(4) .
C1 C3 1.396(3) 2_566
C1 H1 0.94(3) .
C2 C3 1.405(4) .
C2 C4 1.487(3) .
C3 C1 1.396(3) 2_566
C5 C6 1.501(4) .
C6 H6A 0.9600 .
C6 H6B 0.9600 .
C6 H6C 0.9600 .
C7 C8 1.418(5) .
C7 H7A 0.9700 .
C7 H7B 0.9700 .
C8 H8A 0.9600 .
C8 H8B 0.9600 .
C8 H8C 0.9600 .

loop_
_geom_torsion_atom_site_label_1
_geom_torsion_atom_site_label_2
_geom_torsion_atom_site_label_3
_geom_torsion_atom_site_label_4
_geom_torsion
_geom_torsion_site_symmetry_1
_geom_torsion_site_symmetry_4
C3 C1 C2 C3 -0.8(4) 2_566 .
C3 C1 C2 C4 179.5(2) 2_566 .
C1 C2 C3 C1 0.7(4) . 2_566
C4 C2 C3 C1 -179.6(2) . 2_566
C1 C2 C3 N1 -179.2(2) . .
C4 C2 C3 N1 0.5(4) . .
C5 N1 C3 C1 -7.3(4) . 2_566
C5 N1 C3 C2 172.7(3) . .
C7 O3 C4 O2 -2.6(5) . .
C7 O3 C4 C2 176.1(3) . .
C1 C2 C4 O2 179.4(3) . .
C3 C2 C4 O2 -0.3(5) . .
C1 C2 C4 O3 0.7(4) . .
C3 C2 C4 O3 -178.9(2) . .
C3 N1 C5 O1 5.4(5) . .
C3 N1 C5 C6 -174.3(3) . .
C4 O3 C7 C8 89.8(4) . .
